data_7201002
loop_
_publ_author_name
'Saha, Pritam'
'Naskar, Subhendu'
'Paira, Priyankar'
'Hazra, Abhijit'
'Sahu, Krishnendu B.'
'Paira, Rupankar'
'Banerjee, Sukdeb'
'Mondal, Nirup B.'

_publ_section_title
;
 Basic alumina-supported highly effective Suzuki--Miyaura
 cross-coupling reaction under microwave irradiation: application to
 fused tricyclic oxa-aza-quinolones
;
_journal_issue 7
_journal_name_full 'Green Chemistry'
_journal_page_first 931
_journal_paper_doi 10.1039/b902916h
_journal_volume 11
_journal_year 2009
_chemical_formula_sum 'C19 H13 N O2 S2'
_chemical_formula_weight 351.42
_chemical_name_common oxazinoquinoline
_chemical_name_systematic
;
?
;
_space_group_IT_number 2
_symmetry_cell_setting triclinic
_symmetry_space_group_name_Hall '-P 1'
_symmetry_space_group_name_H-M 'P -1'
_atom_sites_solution_hydrogens geom
_atom_sites_solution_primary direct
_atom_sites_solution_secondary difmap
_audit_creation_method SHELXL-97
_cell_angle_alpha 83.143(5)
_cell_angle_beta 72.938(4)
_cell_angle_gamma 64.907(4)
_cell_formula_units_Z 2
_cell_length_a 8.655(2)
_cell_length_b 9.619(3)
_cell_length_c 10.727(3)
_cell_measurement_reflns_used 7752
_cell_measurement_temperature 296(2)
_cell_measurement_theta_max 28.46
_cell_measurement_theta_min 1.99
_cell_volume 773.2(4)
_computing_cell_refinement 'Kappa Apex 2'
_computing_data_collection 'Kappa Apex 2'
_computing_data_reduction 'Kappa Apex 2'
_computing_molecular_graphics PLATON(Spek,2004)
_computing_structure_refinement 'SHELXL-97 (Sheldrick, 1997)'
_computing_structure_solution 'SHELXS-97 (Sheldrick, 1997)'
_diffrn_ambient_temperature 296(2)
_diffrn_measured_fraction_theta_full 0.883
_diffrn_measured_fraction_theta_max 0.883
_diffrn_measurement_device 'Kappa Apex 2 CCD system'
_diffrn_radiation_monochromator graphite
_diffrn_radiation_source 'fine-focus sealed tube'
_diffrn_radiation_type MoK\a
_diffrn_radiation_wavelength 0.71073
_diffrn_reflns_av_R_equivalents 0.0234
_diffrn_reflns_av_sigmaI/netI 0.0309
_diffrn_reflns_limit_h_max 11
_diffrn_reflns_limit_h_min -9
_diffrn_reflns_limit_k_max 12
_diffrn_reflns_limit_k_min -12
_diffrn_reflns_limit_l_max 14
_diffrn_reflns_limit_l_min -14
_diffrn_reflns_number 7752
_diffrn_reflns_theta_full 28.46
_diffrn_reflns_theta_max 28.46
_diffrn_reflns_theta_min 1.99
_diffrn_standards_decay_% n/a
_diffrn_standards_interval_count n/a
_diffrn_standards_interval_time n/a
_diffrn_standards_number n/a
_exptl_absorpt_coefficient_mu 0.356
_exptl_absorpt_correction_type none
_exptl_crystal_colour Yellowish
_exptl_crystal_density_diffrn 1.509
_exptl_crystal_density_method 'not measured'
_exptl_crystal_description Rectangular
_exptl_crystal_F_000 364
_exptl_crystal_size_max 0.30
_exptl_crystal_size_mid 0.05
_exptl_crystal_size_min 0.05
_refine_diff_density_max 0.389
_refine_diff_density_min -0.309
_refine_diff_density_rms 0.044
_refine_ls_extinction_method none
_refine_ls_goodness_of_fit_ref 1.085
_refine_ls_hydrogen_treatment constr
_refine_ls_matrix_type full
_refine_ls_number_parameters 214
_refine_ls_number_reflns 3454
_refine_ls_number_restraints 12
_refine_ls_restrained_S_all 1.114
_refine_ls_R_factor_all 0.0676
_refine_ls_R_factor_gt 0.0481
_refine_ls_shift/su_max 0.000
_refine_ls_shift/su_mean 0.000
_refine_ls_structure_factor_coef Fsqd
_refine_ls_weighting_details
;
_refine_ls_weighting_details
w=1/[\s^2^(Fo^2^)+(0.0662P)^2^+0.1787P] where P=(Fo^2^+2Fc^2^)/3
;
_refine_ls_weighting_scheme calc
_refine_ls_wR_factor_gt 0.1288
_refine_ls_wR_factor_ref 0.1416
_reflns_number_gt 2479
_reflns_number_total 3454
_reflns_threshold_expression >2sigma(I)
_cod_data_source_file b902916h.txt
_cod_data_source_block 1
_cod_original_sg_symbol_H-M P-1
_cod_database_code 7201002

loop_
_symmetry_equiv_pos_as_xyz
'x, y, z'
'-x, -y, -z'

loop_
_atom_site_label
_atom_site_type_symbol
_atom_site_fract_x
_atom_site_fract_y
_atom_site_fract_z
_atom_site_U_iso_or_equiv
_atom_site_adp_type
_atom_site_occupancy
_atom_site_symmetry_multiplicity
_atom_site_calc_flag
_atom_site_refinement_flags
_atom_site_disorder_assembly
_atom_site_disorder_group
C1 C 1.1110(3) 0.1830(2) 0.4480(2) 0.0480(5) Uani 1 1 d . . .
C2 C 1.1348(3) 0.2742(3) 0.3343(2) 0.0513(5) Uani 1 1 d . . .
H2 H 1.2401 0.2358 0.2685 0.062 Uiso 1 1 calc R . .
C3 C 1.00981(15) 0.41378(14) 0.31923(12) 0.0487(5) Uani 1 1 d . . .
H3 H 1.0300 0.4680 0.2429 0.058 Uiso 1 1 calc R . .
C4 C 0.71188(15) 0.62669(14) 0.40751(12) 0.0393(4) Uani 1 1 d . . .
C5 C 0.57140(15) 0.68822(14) 0.51647(12) 0.0393(4) Uani 1 1 d . . .
H5 H 0.4863 0.7870 0.5118 0.047 Uiso 1 1 calc R . .
C6 C 0.5524(2) 0.6075(2) 0.63343(18) 0.0369(4) Uani 1 1 d . . .
C7 C 0.6778(2) 0.4599(2) 0.63962(19) 0.0389(4) Uani 1 1 d . . .
C8 C 0.8256(2) 0.3967(2) 0.53305(19) 0.0387(4) Uani 1 1 d . . .
C9 C 0.8464(2) 0.4802(2) 0.41855(19) 0.0402(5) Uani 1 1 d . . .
O2 O 0.65639(19) 0.37646(15) 0.75177(14) 0.0470(4) Uani 1 1 d . . .
O1 O 1.2190(2) 0.05343(18) 0.46522(18) 0.0623(5) Uani 1 1 d . . .
N1 N 0.9544(2) 0.25005(19) 0.54358(17) 0.0431(4) Uani 1 1 d . . .
C18 C 0.7318(3) 0.2156(2) 0.7256(2) 0.0476(5) Uani 1 1 d . . .
H18A H 0.6748 0.1950 0.6689 0.057 Uiso 1 1 calc R . .
H18B H 0.7125 0.1606 0.8065 0.057 Uiso 1 1 calc R . .
C19 C 0.9250(3) 0.1620(2) 0.6622(2) 0.0490(5) Uani 1 1 d . . .
H19A H 0.9833 0.1749 0.7217 0.059 Uiso 1 1 calc R . .
H19B H 0.9751 0.0537 0.6406 0.059 Uiso 1 1 calc R . .
C11 C 0.7103(3) 0.7141(2) 0.28457(19) 0.0427(5) Uani 1 1 d . . .
C12 C 0.7425(3) 0.6512(3) 0.1644(2) 0.0564(6) Uani 1 1 d . . .
H12 H 0.7811 0.5470 0.1492 0.068 Uiso 1 1 calc R A 1
S13A S 0.7027(3) 0.7871(2) 0.0507(2) 0.0691(3) Uani 0.457(2) 1 d PD B 1
C14A C 0.6425(14) 0.9382(14) 0.1597(8) 0.0691(3) Uani 0.457(2) 1 d PD B 1
H14A H 0.6070 1.0422 0.1406 0.083 Uiso 0.457(2) 1 calc PR B 1
C13B C 0.7204(11) 0.7437(8) 0.0615(9) 0.0691(3) Uani 0.543(2) 1 d PD B 2
H13B H 0.7364 0.7162 -0.0231 0.083 Uiso 0.543(2) 1 calc PR B 2
S14B S 0.6516(3) 0.9362(3) 0.12392(13) 0.0691(3) Uani 0.543(2) 1 d PD B 2
C15 C 0.6588(3) 0.8712(3) 0.2761(2) 0.0538(6) Uani 1 1 d D . .
H15 H 0.6361 0.9290 0.3481 0.065 Uiso 1 1 calc R B 1
C41 C 0.3975(2) 0.6783(2) 0.74571(18) 0.0378(4) Uani 1 1 d . . .
C42 C 0.2327(3) 0.7842(2) 0.7305(2) 0.0467(5) Uani 1 1 d D . .
H42 H 0.2142 0.8178 0.6490 0.060(7) Uiso 1 1 calc R C 1
C43A C 0.1004(7) 0.8349(6) 0.8439(4) 0.0574(3) Uani 0.7530(19) 1 d PD D 1
H43A H -0.0160 0.9040 0.8499 0.069 Uiso 0.7530(19) 1 calc PR D 1
S44A S 0.18718(12) 0.74770(12) 0.97641(9) 0.0574(3) Uani 0.7530(19) 1 d PD D 1
S43B S 0.0869(5) 0.8394(5) 0.8701(3) 0.0574(3) Uani 0.2470(19) 1 d PD D 2
C44B C 0.2482(15) 0.7292(16) 0.9563(12) 0.0574(3) Uani 0.2470(19) 1 d PD D 2
H44B H 0.2297 0.7296 1.0461 0.069 Uiso 0.2470(19) 1 calc PR D 2
C45 C 0.3913(3) 0.6508(3) 0.8750(2) 0.0507(5) Uani 1 1 d D . .
H45 H 0.4889 0.5857 0.9043 0.061 Uiso 1 1 calc R D 1

loop_
_atom_site_aniso_label
_atom_site_aniso_U_11
_atom_site_aniso_U_22
_atom_site_aniso_U_33
_atom_site_aniso_U_23
_atom_site_aniso_U_13
_atom_site_aniso_U_12
C1 0.0353(10) 0.0465(13) 0.0587(14) -0.0169(10) -0.0147(9) -0.0079(9)
C2 0.0348(10) 0.0600(14) 0.0512(13) -0.0168(11) -0.0059(9) -0.0115(10)
C3 0.0391(11) 0.0554(14) 0.0490(12) -0.0092(10) -0.0059(9) -0.0184(10)
C4 0.0384(10) 0.0409(11) 0.0403(11) -0.0007(8) -0.0113(8) -0.0171(8)
C5 0.0370(10) 0.0355(10) 0.0424(11) -0.0016(8) -0.0120(8) -0.0108(8)
C6 0.0332(9) 0.0351(10) 0.0401(10) -0.0017(8) -0.0109(8) -0.0107(8)
C7 0.0360(10) 0.0386(11) 0.0414(11) -0.0008(8) -0.0118(8) -0.0136(8)
C8 0.0329(9) 0.0342(10) 0.0472(11) -0.0043(8) -0.0156(8) -0.0079(8)
C9 0.0335(10) 0.0448(12) 0.0421(11) -0.0081(9) -0.0078(8) -0.0154(9)
O2 0.0473(8) 0.0354(8) 0.0465(8) 0.0040(6) -0.0104(6) -0.0083(6)
O1 0.0459(9) 0.0479(10) 0.0759(11) -0.0162(8) -0.0189(8) 0.0027(7)
N1 0.0345(9) 0.0392(9) 0.0509(10) -0.0059(8) -0.0136(7) -0.0077(7)
C18 0.0464(12) 0.0355(11) 0.0561(13) 0.0022(9) -0.0162(10) -0.0113(9)
C19 0.0445(11) 0.0395(12) 0.0572(13) -0.0002(10) -0.0200(10) -0.0074(9)
C11 0.0358(10) 0.0502(12) 0.0423(11) 0.0000(9) -0.0063(8) -0.0206(9)
C12 0.0589(14) 0.0672(16) 0.0461(13) 0.0007(11) -0.0108(10) -0.0308(12)
S13A 0.0755(6) 0.0797(7) 0.0524(7) 0.0188(7) -0.0145(5) -0.0386(6)
C14A 0.0755(6) 0.0797(7) 0.0524(7) 0.0188(7) -0.0145(5) -0.0386(6)
C13B 0.0755(6) 0.0797(7) 0.0524(7) 0.0188(7) -0.0145(5) -0.0386(6)
S14B 0.0755(6) 0.0797(7) 0.0524(7) 0.0188(7) -0.0145(5) -0.0386(6)
C15 0.0558(14) 0.0569(14) 0.0507(13) 0.0051(11) -0.0131(10) -0.0271(11)
C41 0.0382(10) 0.0332(10) 0.0383(10) -0.0019(8) -0.0089(8) -0.0116(8)
C42 0.0436(11) 0.0456(12) 0.0417(12) -0.0026(9) -0.0103(9) -0.0098(9)
C43A 0.0574(5) 0.0578(5) 0.0400(5) -0.0050(3) 0.0005(4) -0.0152(4)
S44A 0.0574(5) 0.0578(5) 0.0400(5) -0.0050(3) 0.0005(4) -0.0152(4)
S43B 0.0574(5) 0.0578(5) 0.0400(5) -0.0050(3) 0.0005(4) -0.0152(4)
C44B 0.0574(5) 0.0578(5) 0.0400(5) -0.0050(3) 0.0005(4) -0.0152(4)
C45 0.0542(13) 0.0452(12) 0.0436(12) 0.0009(9) -0.0149(10) -0.0110(10)

loop_
_atom_type_symbol
_atom_type_description
_atom_type_scat_dispersion_real
_atom_type_scat_dispersion_imag
_atom_type_scat_source
C C 0.0033 0.0016 'International Tables Vol C Tables 4.2.6.8 and 6.1.1.4'
H H 0.0000 0.0000 'International Tables Vol C Tables 4.2.6.8 and 6.1.1.4'
N N 0.0061 0.0033 'International Tables Vol C Tables 4.2.6.8 and 6.1.1.4'
O O 0.0106 0.0060 'International Tables Vol C Tables 4.2.6.8 and 6.1.1.4'
S S 0.1246 0.1234 'International Tables Vol C Tables 4.2.6.8 and 6.1.1.4'

loop_
_geom_angle_atom_site_label_1
_geom_angle_atom_site_label_2
_geom_angle_atom_site_label_3
_geom_angle
_geom_angle_site_symmetry_1
_geom_angle_site_symmetry_3
_geom_angle_publ_flag
O1 C1 N1 119.6(2) . . ?
O1 C1 C2 124.9(2) . . ?
N1 C1 C2 115.50(18) . . ?
C3 C2 C1 122.34(18) . . ?
C2 C3 C9 121.29(15) . . ?
C5 C4 C9 118.12(9) . . ?
C5 C4 C11 118.46(9) . . ?
C9 C4 C11 123.38(14) . . ?
C4 C5 C6 122.57(9) . . ?
C7 C6 C5 118.60(16) . . ?
C7 C6 C41 121.32(17) . . ?
C5 C6 C41 120.06(15) . . ?
O2 C7 C6 119.30(17) . . ?
O2 C7 C8 120.42(17) . . ?
C6 C7 C8 120.28(18) . . ?
C9 C8 N1 120.14(18) . . ?
C9 C8 C7 120.58(18) . . ?
N1 C8 C7 119.27(18) . . ?
C8 C9 C4 119.56(16) . . ?
C8 C9 C3 117.05(17) . . ?
C4 C9 C3 123.34(16) . . ?
C7 O2 C18 111.95(15) . . ?
C1 N1 C8 123.50(18) . . ?
C1 N1 C19 117.51(17) . . ?
C8 N1 C19 118.98(17) . . ?
O2 C18 C19 109.72(18) . . ?
N1 C19 C18 109.75(17) . . ?
C15 C11 C12 111.1(2) . . ?
C15 C11 C4 124.44(19) . . ?
C12 C11 C4 124.13(19) . . ?
C13B C12 C11 119.2(4) . . ?
C13B C12 S13A 8.0(4) . . ?
C11 C12 S13A 111.3(2) . . ?
C12 S13A C14A 93.7(4) . . ?
C15 C14A S13A 106.0(7) . . ?
C12 C13B S14B 104.9(6) . . ?
C15 S14B C13B 92.6(3) . . ?
C14A C15 C11 117.9(5) . . ?
C14A C15 S14B 6.0(5) . . ?
C11 C15 S14B 112.1(2) . . ?
C45 C41 C42 110.97(18) . . ?
C45 C41 C6 126.58(18) . . ?
C42 C41 C6 122.44(18) . . ?
C43A C42 C41 115.4(3) . . ?
C43A C42 S43B 4.0(4) . . ?
C41 C42 S43B 111.5(2) . . ?
C42 C43A S44A 108.7(4) . . ?
C45 S44A C43A 91.63(18) . . ?
C42 S43B C44B 91.6(5) . . ?
C45 C44B S43B 108.8(9) . . ?
C44B C45 C41 116.7(6) . . ?
C44B C45 S44A 6.6(7) . . ?
C41 C45 S44A 113.20(17) . . ?

loop_
_geom_bond_atom_site_label_1
_geom_bond_atom_site_label_2
_geom_bond_distance
_geom_bond_site_symmetry_2
_geom_bond_publ_flag
C1 O1 1.233(2) . ?
C1 N1 1.380(3) . ?
C1 C2 1.432(3) . ?
C2 C3 1.348(3) . ?
C3 C9 1.433(2) . ?
C4 C5 1.384(2) . ?
C4 C9 1.416(2) . ?
C4 C11 1.477(2) . ?
C5 C6 1.399(2) . ?
C6 C7 1.382(3) . ?
C6 C41 1.478(3) . ?
C7 O2 1.375(2) . ?
C7 C8 1.401(3) . ?
C8 C9 1.394(3) . ?
C8 N1 1.395(2) . ?
O2 C18 1.428(2) . ?
N1 C19 1.462(3) . ?
C18 C19 1.486(3) . ?
C11 C15 1.383(3) . ?
C11 C12 1.392(3) . ?
C12 C13B 1.338(8) . ?
C12 S13A 1.673(3) . ?
S13A C14A 1.777(10) . ?
C14A C15 1.351(9) . ?
C13B S14B 1.833(8) . ?
S14B C15 1.686(3) . ?
C41 C45 1.370(3) . ?
C41 C42 1.401(3) . ?
C42 C43A 1.371(5) . ?
C42 S43B 1.622(4) . ?
C43A S44A 1.759(5) . ?
S44A C45 1.700(2) . ?
S43B C44B 1.787(13) . ?
C44B C45 1.263(11) . ?
